data_7102801
loop_
_publ_author_name
'Armstrong, David R.'
'Clegg, William'
'Dale, Sophie H.'
'Garc\'ia-\'Alvarez, Joaqu\'in'
'Harrington, Ross W.'
'Hevia, Eva'
'Honeyman, Gordon W.'
'Kennedy, Alan R.'
'Mulvey, Robert E.'
'O'Hara, Charles T.'

_publ_section_title
;
 Transamination chemistry of sodium TMP-zincate: synthesis and crystal
 structure of a chiral amidozincate
;
_journal_coden_ASTM CHCOFS
_journal_issue 2
_journal_name_full
;
 Chemical Communications (Cambridge, United Kingdom)
;
_journal_page_first 187
_journal_page_last 189
_journal_paper_doi 10.1039/b713987j
_journal_year 2008
_chemical_formula_moiety 'C12 H32 N4 Na +, C14 H36 N Si2 Zn -'
_chemical_formula_sum 'C26 H68 N5 Na Si2 Zn'
_chemical_formula_weight 595.39
_space_group_IT_number 2
_symmetry_cell_setting triclinic
_symmetry_space_group_name_Hall '-P 1'
_symmetry_space_group_name_H-M 'P -1'
_atom_sites_solution_hydrogens geom
_atom_sites_solution_primary direct
_atom_sites_solution_secondary difmap
_audit_creation_method SHELXL-97
_cell_angle_alpha 81.740(10)
_cell_angle_beta 78.079(10)
_cell_angle_gamma 83.872(12)
_cell_formula_units_Z 2
_cell_length_a 9.3269(12)
_cell_length_b 10.649(2)
_cell_length_c 19.8598(12)
_cell_measurement_reflns_used 324
_cell_measurement_temperature 150(2)
_cell_measurement_theta_max 27.50
_cell_measurement_theta_min 2.50
_cell_volume 1904.0(5)
_computing_cell_refinement DIRAX
_computing_data_collection 'Nonius COLLECT'
_computing_data_reduction EvalCCD
_computing_molecular_graphics 'Bruker SHELXTL'
_computing_publication_material 'Bruker SHELXTL and local programs'
_computing_structure_refinement 'Bruker SHELXTL'
_computing_structure_solution 'Bruker SHELXTL'
_diffrn_ambient_temperature 150(2)
_diffrn_measured_fraction_theta_full 0.985
_diffrn_measured_fraction_theta_max 0.985
_diffrn_measurement_device_type 'Nonius KappaCCD diffractometer'
_diffrn_measurement_method '\f and \w scans'
_diffrn_radiation_monochromator graphite
_diffrn_radiation_source 'sealed tube'
_diffrn_radiation_type MoK\a
_diffrn_radiation_wavelength 0.71073
_diffrn_reflns_av_R_equivalents 0.0451
_diffrn_reflns_av_sigmaI/netI 0.0508
_diffrn_reflns_limit_h_max 12
_diffrn_reflns_limit_h_min -12
_diffrn_reflns_limit_k_max 13
_diffrn_reflns_limit_k_min -13
_diffrn_reflns_limit_l_max 25
_diffrn_reflns_limit_l_min -25
_diffrn_reflns_number 29550
_diffrn_reflns_theta_full 27.50
_diffrn_reflns_theta_max 27.50
_diffrn_reflns_theta_min 4.43
_diffrn_standards_number 0
_exptl_absorpt_coefficient_mu 0.739
_exptl_absorpt_correction_T_max 0.746
_exptl_absorpt_correction_T_min 0.650
_exptl_absorpt_correction_type numerical
_exptl_absorpt_process_details 'Bruker SHELXTL'
_exptl_crystal_colour Colourless
_exptl_crystal_density_diffrn 1.039
_exptl_crystal_density_method 'not measured'
_exptl_crystal_description Block
_exptl_crystal_F_000 656
_exptl_crystal_size_max 0.63
_exptl_crystal_size_mid 0.53
_exptl_crystal_size_min 0.44
_refine_diff_density_max 0.398
_refine_diff_density_min -0.323
_refine_diff_density_rms 0.054
_refine_ls_extinction_method none
_refine_ls_goodness_of_fit_ref 1.048
_refine_ls_hydrogen_treatment constr
_refine_ls_matrix_type full
_refine_ls_number_parameters 393
_refine_ls_number_reflns 8621
_refine_ls_number_restraints 202
_refine_ls_restrained_S_all 1.066
_refine_ls_R_factor_all 0.0696
_refine_ls_R_factor_gt 0.0393
_refine_ls_shift/su_max 0.002
_refine_ls_shift/su_mean 0.000
_refine_ls_structure_factor_coef Fsqd
_refine_ls_weighting_details 'calc w=1/[\s^2^(Fo^2^)+(0.0265P)^2^+1.1320P] where P=(Fo^2^+2Fc^2^)/3'
_refine_ls_weighting_scheme calc
_refine_ls_wR_factor_gt 0.0792
_refine_ls_wR_factor_ref 0.0907
_reflns_number_gt 6320
_reflns_number_total 8621
_reflns_threshold_expression I>2\s(I)
_cod_data_source_file b713987j.txt
_cod_data_source_block rem335_compound3
_cod_database_code 7102801

loop_
_symmetry_equiv_pos_as_xyz
'x, y, z'
'-x, -y, -z'

loop_
_atom_site_label
_atom_site_type_symbol
_atom_site_fract_x
_atom_site_fract_y
_atom_site_fract_z
_atom_site_U_iso_or_equiv
_atom_site_adp_type
_atom_site_occupancy
_atom_site_symmetry_multiplicity
_atom_site_calc_flag
_atom_site_refinement_flags
_atom_site_disorder_assembly
_atom_site_disorder_group
Zn Zn 0.23123(3) 0.78151(2) 0.226324(13) 0.02699(8) Uani 1 1 d . . .
C1 C 0.2555(3) 0.6102(2) 0.28658(11) 0.0348(5) Uani 1 1 d . . .
C2 C 0.3214(4) 0.6255(3) 0.34866(14) 0.0636(8) Uani 1 1 d . . .
H2A H 0.3291 0.5432 0.3774 0.095 Uiso 1 1 calc R . .
H2B H 0.2582 0.6869 0.3761 0.095 Uiso 1 1 calc R . .
H2C H 0.4195 0.6564 0.3324 0.095 Uiso 1 1 calc R . .
C3 C 0.1068(3) 0.5541(3) 0.31217(16) 0.0622(8) Uani 1 1 d . . .
H3A H 0.0638 0.5447 0.2723 0.093 Uiso 1 1 calc R . .
H3B H 0.0409 0.6111 0.3415 0.093 Uiso 1 1 calc R . .
H3C H 0.1205 0.4706 0.3391 0.093 Uiso 1 1 calc R . .
C4 C 0.3585(3) 0.5155(2) 0.24504(14) 0.0494(6) Uani 1 1 d . . .
H4A H 0.4563 0.5474 0.2304 0.074 Uiso 1 1 calc R . .
H4B H 0.3200 0.5050 0.2040 0.074 Uiso 1 1 calc R . .
H4C H 0.3653 0.4332 0.2740 0.074 Uiso 1 1 calc R . .
C5 C 0.1619(2) 0.8140(2) 0.13353(12) 0.0318(5) Uani 1 1 d . . .
C6 C 0.0609(3) 0.7139(2) 0.12741(15) 0.0507(7) Uani 1 1 d . . .
H6A H -0.0287 0.7196 0.1631 0.076 Uiso 1 1 calc R . .
H6B H 0.1117 0.6289 0.1338 0.076 Uiso 1 1 calc R . .
H6C H 0.0349 0.7291 0.0814 0.076 Uiso 1 1 calc R . .
C7 C 0.2966(3) 0.8055(3) 0.07517(13) 0.0477(6) Uani 1 1 d . . .
H7A H 0.2655 0.8226 0.0303 0.072 Uiso 1 1 calc R . .
H7B H 0.3468 0.7199 0.0798 0.072 Uiso 1 1 calc R . .
H7C H 0.3638 0.8684 0.0779 0.072 Uiso 1 1 calc R . .
C8 C 0.0814(3) 0.9451(2) 0.12138(14) 0.0455(6) Uani 1 1 d . . .
H8A H 0.1437 1.0107 0.1260 0.068 Uiso 1 1 calc R . .
H8B H -0.0104 0.9505 0.1557 0.068 Uiso 1 1 calc R . .
H8C H 0.0592 0.9584 0.0746 0.068 Uiso 1 1 calc R . .
N1 N 0.29028(19) 0.93403(16) 0.26172(9) 0.0300(4) Uani 1 1 d . . .
Si1 Si 0.15024(7) 1.01353(6) 0.31059(3) 0.03523(15) Uani 1 1 d . . .
C9 C 0.1126(4) 1.1825(3) 0.27188(17) 0.0679(9) Uani 1 1 d . . .
H9A H 0.1935 1.2324 0.2740 0.102 Uiso 1 1 calc R . .
H9B H 0.0206 1.2191 0.2981 0.102 Uiso 1 1 calc R . .
H9C H 0.1039 1.1840 0.2234 0.102 Uiso 1 1 calc R . .
C10 C 0.1759(4) 1.0192(4) 0.40117(15) 0.0758(10) Uani 1 1 d . . .
H10A H 0.1905 0.9323 0.4241 0.114 Uiso 1 1 calc R . .
H10B H 0.0885 1.0629 0.4271 0.114 Uiso 1 1 calc R . .
H10C H 0.2621 1.0654 0.3997 0.114 Uiso 1 1 calc R . .
C11 C -0.0240(3) 0.9332(3) 0.32239(18) 0.0714(9) Uani 1 1 d . . .
H11A H -0.0494 0.9318 0.2770 0.107 Uiso 1 1 calc R . .
H11B H -0.1036 0.9800 0.3515 0.107 Uiso 1 1 calc R . .
H11C H -0.0102 0.8458 0.3448 0.107 Uiso 1 1 calc R . .
Si2 Si 0.46023(7) 0.98093(6) 0.22737(3) 0.03103(14) Uani 1 1 d . . .
C12 C 0.4693(3) 1.0940(3) 0.14487(14) 0.0576(8) Uani 1 1 d . . .
H12A H 0.4260 1.0572 0.1120 0.086 Uiso 1 1 calc R . .
H12B H 0.5721 1.1086 0.1246 0.086 Uiso 1 1 calc R . .
H12C H 0.4145 1.1750 0.1551 0.086 Uiso 1 1 calc R . .
C13 C 0.5914(3) 0.8401(3) 0.20569(15) 0.0512(7) Uani 1 1 d . . .
H13A H 0.6015 0.7840 0.2484 0.077 Uiso 1 1 calc R . .
H13B H 0.6875 0.8691 0.1825 0.077 Uiso 1 1 calc R . .
H13C H 0.5537 0.7933 0.1748 0.077 Uiso 1 1 calc R . .
C14 C 0.5398(3) 1.0665(3) 0.28627(14) 0.0521(7) Uani 1 1 d . . .
H14A H 0.4829 1.1483 0.2925 0.078 Uiso 1 1 calc R . .
H14B H 0.6423 1.0813 0.2655 0.078 Uiso 1 1 calc R . .
H14C H 0.5355 1.0143 0.3314 0.078 Uiso 1 1 calc R . .
Na1 Na 1.0000 0.5000 0.0000 0.0445(4) Uani 1 2 d S . .
N2 N 0.75587(18) 0.62051(16) 0.00866(9) 0.0291(4) Uani 1 1 d D . .
C15 C 0.6626(2) 0.5616(2) 0.07197(12) 0.0355(5) Uani 1 1 d D . .
H15A H 0.5586 0.5777 0.0670 0.043 Uiso 1 1 calc R . .
H15B H 0.6740 0.6035 0.1117 0.043 Uiso 1 1 calc R . .
C16 C 0.6968(2) 0.4201(2) 0.08809(12) 0.0328(5) Uani 1 1 d D . .
H16A H 0.6237 0.3873 0.1287 0.039 Uiso 1 1 calc R . .
H16B H 0.6867 0.3781 0.0482 0.039 Uiso 1 1 calc R . .
N3 N 0.84531(18) 0.38554(15) 0.10292(8) 0.0276(4) Uani 1 1 d D . .
C17 C 0.7059(3) 0.5941(2) -0.05290(13) 0.0491(6) Uani 1 1 d D . .
H17A H 0.7117 0.5019 -0.0537 0.074 Uiso 1 1 calc R . .
H17B H 0.7687 0.6335 -0.0948 0.074 Uiso 1 1 calc R . .
H17C H 0.6040 0.6293 -0.0513 0.074 Uiso 1 1 calc R . .
C18 C 0.7449(2) 0.7587(2) 0.00938(13) 0.0393(5) Uani 1 1 d D . .
H18A H 0.8035 0.7987 -0.0336 0.059 Uiso 1 1 calc R . .
H18B H 0.7821 0.7778 0.0492 0.059 Uiso 1 1 calc R . .
H18C H 0.6419 0.7921 0.0130 0.059 Uiso 1 1 calc R . .
C19 C 0.8746(3) 0.2465(2) 0.10803(12) 0.0387(5) Uani 1 1 d D . .
H19A H 0.8017 0.2065 0.1455 0.058 Uiso 1 1 calc R . .
H19B H 0.9733 0.2227 0.1179 0.058 Uiso 1 1 calc R . .
H19C H 0.8683 0.2178 0.0641 0.058 Uiso 1 1 calc R . .
C20 C 0.8552(3) 0.4256(2) 0.16907(13) 0.0499(6) Uani 1 1 d D . .
H20A H 0.8383 0.5184 0.1663 0.075 Uiso 1 1 calc R . .
H20B H 0.9531 0.3989 0.1792 0.075 Uiso 1 1 calc R . .
H20C H 0.7807 0.3862 0.2060 0.075 Uiso 1 1 calc R . .
Na2 Na 0.5000 0.5000 0.5000 0.0578(4) Uani 1 2 d S . .
N4 N 0.3202(3) 0.6533(2) 0.56340(11) 0.0559(6) Uani 1 1 d DU . .
C21 C 0.3834(5) 0.7767(4) 0.5461(3) 0.0785(13) Uani 0.838(10) 1 d PDU A 1
H21A H 0.3582 0.8179 0.5017 0.094 Uiso 0.838(10) 1 calc PR A 1
H21B H 0.3363 0.8311 0.5823 0.094 Uiso 0.838(10) 1 calc PR A 1
C22 C 0.5414(4) 0.7727(4) 0.5399(3) 0.0704(12) Uani 0.838(10) 1 d PDU A 1
H22A H 0.5664 0.7353 0.5851 0.085 Uiso 0.838(10) 1 calc PR A 1
H22B H 0.5708 0.8611 0.5304 0.085 Uiso 0.838(10) 1 calc PR A 1
N5 N 0.6299(3) 0.6987(2) 0.48468(12) 0.0584(6) Uani 1 1 d DU . .
C23 C 0.1720(5) 0.6701(8) 0.5456(4) 0.0682(16) Uani 0.838(10) 1 d PDU A 1
H23A H 0.1108 0.7339 0.5721 0.102 Uiso 0.838(10) 1 calc PR A 1
H23B H 0.1267 0.5889 0.5571 0.102 Uiso 0.838(10) 1 calc PR A 1
H23C H 0.1807 0.6987 0.4959 0.102 Uiso 0.838(10) 1 calc PR A 1
C24 C 0.3029(9) 0.6075(8) 0.6377(2) 0.096(2) Uani 0.838(10) 1 d PDU A 1
H24A H 0.3998 0.5934 0.6506 0.144 Uiso 0.838(10) 1 calc PR A 1
H24B H 0.2552 0.5275 0.6476 0.144 Uiso 0.838(10) 1 calc PR A 1
H24C H 0.2422 0.6712 0.6644 0.144 Uiso 0.838(10) 1 calc PR A 1
C25 C 0.6253(8) 0.7670(7) 0.4155(3) 0.096(2) Uani 0.838(10) 1 d PDU A 1
H25A H 0.5234 0.7794 0.4087 0.144 Uiso 0.838(10) 1 calc PR A 1
H25B H 0.6846 0.7173 0.3803 0.144 Uiso 0.838(10) 1 calc PR A 1
H25C H 0.6649 0.8501 0.4114 0.144 Uiso 0.838(10) 1 calc PR A 1
C26 C 0.7822(5) 0.6838(7) 0.4938(3) 0.0582(13) Uani 0.838(10) 1 d PDU A 1
H26A H 0.7871 0.6414 0.5405 0.087 Uiso 0.838(10) 1 calc PR A 1
H26B H 0.8206 0.7677 0.4875 0.087 Uiso 0.838(10) 1 calc PR A 1
H26C H 0.8413 0.6321 0.4594 0.087 Uiso 0.838(10) 1 calc PR A 1
C21X C 0.3656(13) 0.7761(12) 0.5263(12) 0.067(3) Uani 0.162(10) 1 d PDU A 2
H21C H 0.3221 0.7915 0.4841 0.081 Uiso 0.162(10) 1 calc PR A 2
H21D H 0.3184 0.8421 0.5560 0.081 Uiso 0.162(10) 1 calc PR A 2
C22X C 0.5196(13) 0.7998(11) 0.5047(14) 0.076(3) Uani 0.162(10) 1 d PDU A 2
H22C H 0.5270 0.8681 0.4649 0.092 Uiso 0.162(10) 1 calc PR A 2
H22D H 0.5482 0.8350 0.5431 0.092 Uiso 0.162(10) 1 calc PR A 2
C23X C 0.166(2) 0.644(4) 0.559(2) 0.055(5) Uani 0.162(10) 1 d PDU A 2
H23D H 0.1322 0.5637 0.5847 0.082 Uiso 0.162(10) 1 calc PR A 2
H23E H 0.1588 0.6467 0.5100 0.082 Uiso 0.162(10) 1 calc PR A 2
H23F H 0.1046 0.7155 0.5784 0.082 Uiso 0.162(10) 1 calc PR A 2
C24X C 0.332(4) 0.643(3) 0.6363(7) 0.062(5) Uani 0.162(10) 1 d PDU A 2
H24D H 0.3029 0.5604 0.6602 0.094 Uiso 0.162(10) 1 calc PR A 2
H24E H 0.2682 0.7112 0.6583 0.094 Uiso 0.162(10) 1 calc PR A 2
H24F H 0.4345 0.6521 0.6392 0.094 Uiso 0.162(10) 1 calc PR A 2
C25X C 0.670(3) 0.706(2) 0.4079(4) 0.056(4) Uani 0.162(10) 1 d PDU A 2
H25D H 0.5823 0.6990 0.3892 0.084 Uiso 0.162(10) 1 calc PR A 2
H25E H 0.7438 0.6366 0.3951 0.084 Uiso 0.162(10) 1 calc PR A 2
H25F H 0.7105 0.7879 0.3887 0.084 Uiso 0.162(10) 1 calc PR A 2
C26X C 0.7643(19) 0.698(4) 0.5110(15) 0.057(5) Uani 0.162(10) 1 d PDU A 2
H26D H 0.8306 0.6242 0.4976 0.086 Uiso 0.162(10) 1 calc PR A 2
H26E H 0.7407 0.6935 0.5617 0.086 Uiso 0.162(10) 1 calc PR A 2
H26F H 0.8124 0.7763 0.4914 0.086 Uiso 0.162(10) 1 calc PR A 2

loop_
_atom_site_aniso_label
_atom_site_aniso_U_11
_atom_site_aniso_U_22
_atom_site_aniso_U_33
_atom_site_aniso_U_23
_atom_site_aniso_U_13
_atom_site_aniso_U_12
Zn 0.02625(13) 0.02078(12) 0.03232(14) -0.00407(9) -0.00130(9) -0.00221(9)
C1 0.0440(13) 0.0267(11) 0.0320(12) -0.0003(9) -0.0032(10) -0.0070(9)
C2 0.109(3) 0.0419(16) 0.0417(16) 0.0076(12) -0.0213(16) -0.0169(16)
C3 0.0569(18) 0.0418(16) 0.076(2) 0.0099(14) 0.0081(15) -0.0142(13)
C4 0.0612(17) 0.0293(13) 0.0523(16) -0.0004(11) -0.0074(13) 0.0065(11)
C5 0.0269(11) 0.0280(11) 0.0436(13) -0.0090(9) -0.0123(9) 0.0008(9)
C6 0.0418(15) 0.0410(14) 0.0770(19) -0.0135(13) -0.0248(13) -0.0046(11)
C7 0.0401(14) 0.0625(17) 0.0447(15) -0.0207(13) -0.0100(11) -0.0009(12)
C8 0.0489(15) 0.0330(13) 0.0560(16) -0.0019(11) -0.0200(12) 0.0044(11)
N1 0.0325(10) 0.0218(9) 0.0361(10) -0.0068(7) -0.0048(8) -0.0043(7)
Si1 0.0395(4) 0.0294(3) 0.0355(3) -0.0090(3) -0.0051(3) 0.0054(3)
C9 0.082(2) 0.0398(16) 0.072(2) -0.0073(14) -0.0066(17) 0.0262(15)
C10 0.081(2) 0.103(3) 0.0417(17) -0.0257(17) -0.0121(15) 0.023(2)
C11 0.0409(16) 0.083(2) 0.086(2) -0.0354(19) 0.0164(15) -0.0068(15)
Si2 0.0334(3) 0.0284(3) 0.0332(3) -0.0017(2) -0.0092(3) -0.0086(2)
C12 0.0620(18) 0.0627(18) 0.0515(17) 0.0154(14) -0.0207(14) -0.0315(15)
C13 0.0346(14) 0.0543(16) 0.0599(17) -0.0138(13) 0.0057(12) -0.0024(12)
C14 0.0545(17) 0.0542(17) 0.0565(17) -0.0109(13) -0.0243(13) -0.0129(13)
Na1 0.0214(6) 0.0485(8) 0.0461(8) 0.0231(6) 0.0075(5) 0.0101(5)
N2 0.0243(9) 0.0258(9) 0.0337(10) 0.0006(7) -0.0027(7) 0.0022(7)
C15 0.0237(11) 0.0321(12) 0.0436(13) -0.0011(10) 0.0046(9) 0.0037(9)
C16 0.0238(11) 0.0311(12) 0.0397(13) -0.0013(9) 0.0004(9) -0.0027(9)
N3 0.0255(9) 0.0268(9) 0.0277(9) 0.0018(7) -0.0024(7) -0.0021(7)
C17 0.0574(17) 0.0436(15) 0.0485(16) -0.0058(12) -0.0203(13) 0.0058(12)
C18 0.0321(12) 0.0294(12) 0.0524(15) 0.0021(10) -0.0058(11) 0.0007(9)
C19 0.0405(13) 0.0297(12) 0.0427(14) 0.0001(10) -0.0069(10) 0.0031(10)
C20 0.0656(18) 0.0438(15) 0.0445(15) -0.0049(12) -0.0162(13) -0.0129(13)
Na2 0.0465(8) 0.0444(8) 0.0749(10) -0.0272(7) 0.0272(7) -0.0196(7)
N4 0.0567(13) 0.0638(14) 0.0425(12) -0.0184(11) 0.0031(10) 0.0079(11)
C21 0.090(2) 0.057(2) 0.097(3) -0.0369(19) -0.027(2) 0.0073(18)
C22 0.087(2) 0.042(2) 0.098(3) -0.0247(19) -0.047(2) 0.0054(17)
N5 0.0624(14) 0.0477(13) 0.0658(15) 0.0042(11) -0.0120(11) -0.0242(11)
C23 0.061(2) 0.090(4) 0.047(4) -0.009(3) -0.004(2) 0.009(2)
C24 0.074(4) 0.152(6) 0.046(2) -0.005(3) -0.007(2) 0.043(4)
C25 0.105(5) 0.104(5) 0.091(3) 0.040(3) -0.054(3) -0.063(4)
C26 0.065(2) 0.058(3) 0.051(3) 0.003(2) -0.0097(19) -0.021(2)
C21X 0.074(4) 0.053(5) 0.081(6) -0.019(5) -0.028(5) 0.006(4)
C22X 0.081(4) 0.050(4) 0.098(5) -0.003(5) -0.023(5) -0.005(3)
C23X 0.058(6) 0.075(11) 0.025(10) -0.007(9) 0.002(6) 0.006(7)
C24X 0.075(11) 0.070(10) 0.052(5) -0.039(6) -0.011(8) -0.009(9)
C25X 0.043(9) 0.052(10) 0.078(4) 0.011(7) -0.030(6) -0.020(7)
C26X 0.064(7) 0.057(10) 0.055(10) -0.021(10) -0.007(8) -0.015(7)

loop_
_atom_type_symbol
_atom_type_description
_atom_type_scat_dispersion_real
_atom_type_scat_dispersion_imag
_atom_type_scat_source
C C 0.0033 0.0016 'International Tables Vol C Tables 4.2.6.8 and 6.1.1.4'
H H 0.0000 0.0000 'International Tables Vol C Tables 4.2.6.8 and 6.1.1.4'
N N 0.0061 0.0033 'International Tables Vol C Tables 4.2.6.8 and 6.1.1.4'
Na Na 0.0362 0.0249 'International Tables Vol C Tables 4.2.6.8 and 6.1.1.4'
Si Si 0.0817 0.0704 'International Tables Vol C Tables 4.2.6.8 and 6.1.1.4'
Zn Zn 0.2839 1.4301 'International Tables Vol C Tables 4.2.6.8 and 6.1.1.4'

loop_
_geom_angle_atom_site_label_1
_geom_angle_atom_site_label_2
_geom_angle_atom_site_label_3
_geom_angle
_geom_angle_site_symmetry_1
_geom_angle_site_symmetry_3
_geom_angle_publ_flag
C1 Zn C5 127.40(9) . . ?
C1 Zn N1 115.65(8) . . ?
C5 Zn N1 116.91(8) . . ?
Zn C1 C2 110.91(15) . . ?
Zn C1 C3 110.22(17) . . ?
Zn C1 C4 110.60(15) . . ?
C2 C1 C3 109.3(2) . . ?
C2 C1 C4 107.5(2) . . ?
C3 C1 C4 108.2(2) . . ?
Zn C5 C6 111.63(16) . . ?
Zn C5 C7 108.43(15) . . ?
Zn C5 C8 113.10(16) . . ?
C6 C5 C7 107.6(2) . . ?
C6 C5 C8 108.17(19) . . ?
C7 C5 C8 107.7(2) . . ?
Zn N1 Si1 114.06(9) . . ?
Zn N1 Si2 116.95(9) . . ?
Si1 N1 Si2 127.88(10) . . ?
N1 Si1 C9 113.20(12) . . ?
N1 Si1 C10 114.07(12) . . ?
N1 Si1 C11 110.75(11) . . ?
C9 Si1 C10 106.92(16) . . ?
C9 Si1 C11 107.04(16) . . ?
C10 Si1 C11 104.24(16) . . ?
N1 Si2 C12 113.71(11) . . ?
N1 Si2 C13 110.30(10) . . ?
N1 Si2 C14 114.09(11) . . ?
C12 Si2 C13 106.42(14) . . ?
C12 Si2 C14 104.63(13) . . ?
C13 Si2 C14 107.15(13) . . ?
N2 Na1 N3 75.86(5) . . ?
N2 Na1 N3 104.14(5) . 2_765 ?
Na1 N2 C15 106.22(12) . . ?
Na1 N2 C17 103.05(13) . . ?
Na1 N2 C18 119.35(13) . . ?
C15 N2 C17 110.03(18) . . ?
C15 N2 C18 109.22(17) . . ?
C17 N2 C18 108.66(17) . . ?
N2 C15 C16 114.26(17) . . ?
C15 C16 N3 113.50(17) . . ?
Na1 N3 C16 101.55(11) . . ?
Na1 N3 C19 113.26(13) . . ?
Na1 N3 C20 114.33(14) . . ?
C16 N3 C19 108.91(16) . . ?
C16 N3 C20 110.30(18) . . ?
C19 N3 C20 108.24(17) . . ?
N4 Na2 N5 75.06(8) . . ?
N4 Na2 N5 104.94(8) . 2_666 ?
Na2 N4 C21 106.3(2) . . ?
Na2 N4 C23 115.8(4) . . ?
Na2 N4 C24 107.5(3) . . ?
Na2 N4 C21X 102.1(7) . . ?
Na2 N4 C23X 114.5(19) . . ?
Na2 N4 C24X 111.7(16) . . ?
C21 N4 C23 107.7(4) . . ?
C21 N4 C24 111.9(4) . . ?
C23 N4 C24 107.8(3) . . ?
C21X N4 C23X 108.1(11) . . ?
C21X N4 C24X 110.5(11) . . ?
C23X N4 C24X 109.6(12) . . ?
N4 C21 C22 115.7(3) . . ?
C21 C22 N5 115.1(3) . . ?
Na2 N5 C22 103.53(19) . . ?
Na2 N5 C25 109.1(3) . . ?
Na2 N5 C26 116.9(3) . . ?
Na2 N5 C22X 107.0(5) . . ?
Na2 N5 C25X 94.8(10) . . ?
Na2 N5 C26X 120.4(18) . . ?
C22 N5 C25 110.9(4) . . ?
C22 N5 C26 108.1(3) . . ?
C25 N5 C26 108.2(3) . . ?
C22X N5 C25X 110.3(10) . . ?
C22X N5 C26X 114.5(12) . . ?
C25X N5 C26X 107.9(11) . . ?
N4 C21X C22X 121.3(10) . . ?
N5 C22X C21X 121.0(11) . . ?

loop_
_geom_bond_atom_site_label_1
_geom_bond_atom_site_label_2
_geom_bond_distance
_geom_bond_site_symmetry_2
_geom_bond_publ_flag
Zn C1 2.052(2) . ?
Zn C5 2.048(2) . ?
Zn N1 2.0284(17) . ?
C1 C2 1.522(4) . ?
C1 C3 1.528(3) . ?
C1 C4 1.525(3) . ?
C5 C6 1.529(3) . ?
C5 C7 1.527(3) . ?
C5 C8 1.525(3) . ?
N1 Si1 1.6855(18) . ?
N1 Si2 1.6888(18) . ?
Si1 C9 1.879(3) . ?
Si1 C10 1.873(3) . ?
Si1 C11 1.874(3) . ?
Si2 C12 1.881(3) . ?
Si2 C13 1.873(3) . ?
Si2 C14 1.887(2) . ?
Na1 N2 2.4777(16) . ?
Na1 N3 2.4873(16) . ?
N2 C15 1.473(3) . ?
N2 C17 1.467(3) . ?
N2 C18 1.466(3) . ?
C15 C16 1.508(3) . ?
C16 N3 1.473(3) . ?
N3 C19 1.469(3) . ?
N3 C20 1.461(3) . ?
Na2 N4 2.489(2) . ?
Na2 N5 2.500(2) . ?
N4 C21 1.464(4) . ?
N4 C23 1.483(4) . ?
N4 C24 1.467(4) . ?
N4 C21X 1.465(8) . ?
N4 C23X 1.474(8) . ?
N4 C24X 1.464(8) . ?
C21 C22 1.450(5) . ?
C22 N5 1.497(4) . ?
N5 C25 1.466(4) . ?
N5 C26 1.458(4) . ?
N5 C22X 1.446(8) . ?
N5 C25X 1.487(8) . ?
N5 C26X 1.454(8) . ?
C21X C22X 1.450(8) . ?
